data_2312396
loop_
_publ_author_name
'Gurung, Kshitij'
'&#x160;imek, Petr'
'Jegorov, Jr, Alexandr'
'Palatinus, Luk&#xe1;&#x161;'

_publ_section_title
;
 Structure and absolute configuration of natural fungal product
 beauveriolide I, isolated from Cordyceps javanica, determined by 3D
 electron diffraction.
;
_journal_coeditor_code NH3001
_journal_issue 'Pt 3'
_journal_name_full 'Acta crystallographica. Section C, Structural chemistry'
_journal_page_first 56
_journal_page_last 61
_journal_paper_doi 10.1107/S2053229624001359
_journal_volume 80
_journal_year 2024
_chemical_absolute_configuration ad
_chemical_formula_iupac 'C27 H41 N3 O5'
_chemical_formula_moiety 'C27 H41 N3 O5'
_chemical_formula_sum 'C27 H41 N3 O5'
_chemical_formula_weight 487.6
_chemical_name_common 'Beauveriolide I'
_chemical_name_systematic
(3<i>R</i>,6<i>S</i>,9<i>S</i>,13<i>S</i>)-9-Benzyl-13-[(2<i>S</i>)-hexan-2-yl]-6-methyl-3-(2-methylpropyl)-1-oxa-4,7,10-triazacyclotridecane-2,5,8,11-tetrone
_space_group_IT_number 5
_space_group_name_Hall 'I 2y'
_space_group_name_H-M_alt 'I 1 2 1'
_symmetry_cell_setting monoclinic
_symmetry_space_group_name_Hall 'I 2y'
_symmetry_space_group_name_H-M 'I 1 2 1'
_cell_angle_alpha 90
_cell_angle_beta 105.729(6)
_cell_angle_gamma 90
_cell_formula_units_Z 8
_cell_length_a 40.2744(4)
_cell_length_b 5.0976(5)
_cell_length_c 27.698(4)
_cell_measurement_reflns_used 13569
_cell_measurement_temperature 100
_cell_measurement_theta_max 0.791
_cell_measurement_theta_min 0.144
_cell_volume 5473.5(10)
_computing_cell_refinement PETS2
_computing_data_collection
;
RATS - an in-house software for data collection
;
_computing_data_reduction PETS2
_computing_structure_refinement Jana2020
_computing_structure_solution SHELXT
_diffrn_ambient_temperature 100
_diffrn_detector 'ASI Cheetah'
_diffrn_measured_fraction_theta_full 0.70
_diffrn_measured_fraction_theta_max 0.70
_diffrn_measurement_device 'TEM FEI Tecnai G2 20'
_diffrn_measurement_method 'continuous rotation 3D ED'
_diffrn_measurement_specimen_support 'holey carbon grid'
_diffrn_radiation_probe electron
_diffrn_radiation_source 'Lab6 cathode'
_diffrn_radiation_type 'electrons 200 keV'
_diffrn_radiation_wavelength 0.0251
_diffrn_reflns_av_unetI/netI 0.1293
_diffrn_reflns_limit_h_max 27
_diffrn_reflns_limit_h_min -27
_diffrn_reflns_limit_k_max 4
_diffrn_reflns_limit_k_min -4
_diffrn_reflns_limit_l_max 24
_diffrn_reflns_limit_l_min -24
_diffrn_reflns_number 15190
_diffrn_reflns_reduction_process
;
Data set was processed in PETS2. Orientation of individual
 frames was optimized during the process. The optimized frames
 were then used to extract the final integrated intensities.
;
_diffrn_reflns_theta_full 0.791
_diffrn_reflns_theta_max 0.791
_diffrn_reflns_theta_min 0.14
_diffrn_standards_number 0
_exptl_absorpt_coefficient_mu 0
_exptl_absorpt_correction_type none
_exptl_crystal_colour white
_exptl_crystal_density_diffrn 1.1835
_exptl_crystal_description 'long, flat rods'
_exptl_crystal_F_000 2112
_exptl_crystal_size_max 0.010000
_exptl_crystal_size_mid 0.000350
_exptl_crystal_size_min 0.000100
_refine_diff_density_max 0.16
_refine_diff_density_min -0.17
_refine_ls_abs_structure_details '  3563 of Friedel pairs used in the refinement'
_refine_ls_extinction_method none
_refine_ls_goodness_of_fit_gt 0.0000
_refine_ls_goodness_of_fit_ref 1.9083
_refine_ls_hydrogen_treatment constr
_refine_ls_number_constraints 370
_refine_ls_number_parameters 364
_refine_ls_number_reflns 6694
_refine_ls_number_restraints 6
_refine_ls_R_factor_all 0.1423
_refine_ls_R_factor_gt 0.1098
_refine_ls_shift/su_max 0.0521
_refine_ls_shift/su_mean 0.0034
_refine_ls_structure_factor_coef F
_refine_ls_weighting_details w=1/(\s^2^(F)+0.0001F^2^)
_refine_ls_weighting_scheme sigma
_refine_ls_wR_factor_gt 0.1153
_refine_ls_wR_factor_ref 0.1199
_reflns_number_gt 4154
_reflns_number_total 6694
_reflns_threshold_expression I>3\s(I)
_cod_data_source_file nh3001.cif
_cod_data_source_block I
_cod_depositor_comments 'Adding full bibliography for 2312396.cif.'
_cod_original_cell_volume 5473.6(9)
_cod_database_code 2312396

loop_
_space_group_symop_id
_space_group_symop_operation_xyz
1 x,y,z
2 -x,y,-z
3 x+1/2,y+1/2,z+1/2
4 -x+1/2,y+1/2,-z+1/2

loop_
_atom_site_type_symbol
_atom_site_label
_atom_site_fract_x
_atom_site_fract_y
_atom_site_fract_z
_atom_site_U_iso_or_equiv
_atom_site_adp_type
_atom_site_calc_flag
_atom_site_refinement_flags
_atom_site_occupancy
_atom_site_site_symmetry_multiplicity
_atom_site_disorder_assembly
_atom_site_disorder_group
C C1 0.7101(8) -0.148(6) 0.6294(9) 0.366(19) Uiso d . 1 4 . .
C C2 0.7024(4) -0.117(4) 0.5728(8) 0.175(9) Uiso d . 1 4 . .
C C3 0.6990(2) -0.347(2) 0.5370(6) 0.046(3) Uiso d . 1 4 . .
C C4 0.6924(2) -0.264(2) 0.4804(6) 0.026(2) Uiso d . 1 4 . .
C C5 0.69465(18) -0.5085(18) 0.4446(4) 0.0098(19) Uiso d . 1 4 . .
C C6 0.73089(16) -0.5961(18) 0.4516(4) 0.0094(19) Uiso d . 1 4 . .
C C7 0.67521(17) -0.4504(18) 0.3900(4) 0.0028(17) Uiso d . 1 4 . .
C C8 0.69023(16) -0.2136(17) 0.3677(4) 0.0034(18) Uiso d . 1 4 . .
C C9 0.67215(18) -0.1430(17) 0.3131(4) 0.0037(7) Uiso d . 1 4 . .
C C10 0.63663(17) -0.2819(17) 0.2324(4) 0.0041(17) Uiso d . 1 4 . .
C C11 0.64427(17) -0.4551(17) 0.1913(4) 0.0053(17) Uiso d . 1 4 . .
C C12 0.67936(19) -0.3984(18) 0.1832(4) 0.0059(18) Uiso d . 1 4 . .
C C13 0.70758(19) -0.5479(19) 0.2070(4) 0.015(2) Uiso d . 1 4 . .
C C14 0.7399(2) -0.4927(18) 0.2017(5) 0.020(2) Uiso d . 1 4 . .
C C15 0.7450(2) -0.2846(18) 0.1678(5) 0.020(2) Uiso d . 1 4 . .
C C16 0.7153(2) -0.149(2) 0.1440(5) 0.032(3) Uiso d . 1 4 . .
C C17 0.6832(2) -0.1969(18) 0.1500(5) 0.013(2) Uiso d . 1 4 . .
C C18 0.60048(18) -0.311492 0.2364(4) 0.0037(7) Uiso d . 1 4 . .
C C19 0.54926(18) -0.1095(18) 0.2490(4) 0.0090(19) Uiso d . 1 4 . .
C C20 0.52102(18) -0.1650(19) 0.2008(4) 0.017(2) Uiso d . 1 4 . .
C C21 0.54894(18) -0.3021(18) 0.2903(4) 0.0037(7) Uiso d . 1 4 . .
C C22 0.5811(2) -0.4557(19) 0.3758(5) 0.013(2) Uiso d . 1 4 . .
C C23 0.5785(2) -0.3392(18) 0.4267(5) 0.019(2) Uiso d . 1 4 . .
C C24 0.5436(2) -0.224(2) 0.4265(5) 0.030(3) Uiso d . 1 4 . .
C C25 0.5147(2) -0.432(2) 0.4120(5) 0.050(3) Uiso d . 1 4 . .
C C26 0.5471(3) -0.103(3) 0.4787(7) 0.072(4) Uiso d . 1 4 . .
C C27 0.61651(17) -0.5702(18) 0.3823(4) 0.0036(18) Uiso d . 1 4 . .
C C28 0.3873(3) -0.530(3) 0.4218(6) 0.071(4) Uiso d . 1 4 . .
C C29 0.4021(3) -0.478(3) 0.3777(5) 0.058(4) Uiso d . 1 4 . .
C C30 0.4114(2) -0.707(2) 0.3528(6) 0.028(3) Uiso d . 1 4 . .
C C31 0.42025(18) -0.6471(18) 0.3016(5) 0.012(2) Uiso d . 1 4 . .
C C32 0.43055(18) -0.8917(18) 0.2752(4) 0.0056(18) Uiso d . 1 4 . .
C C33 0.46719(19) -0.9700(19) 0.3049(4) 0.027(2) Uiso d . 1 4 . .
C C34 0.42586(18) -0.8470(17) 0.2197(4) 0.0045(18) Uiso d . 1 4 . .
C C35 0.44713(18) -0.6100(19) 0.2075(5) 0.011(2) Uiso d . 1 4 . .
C C36 0.43994(18) -0.5505(18) 0.1546(4) 0.0037(7) Uiso d . 1 4 . .
C C37 0.42691(19) -0.7079(18) 0.0662(4) 0.0081(19) Uiso d . 1 4 . .
C C38 0.4451(2) -0.914(2) 0.0417(6) 0.025(2) Uiso d . 1 4 . .
C C39 0.4418(2) -0.849(2) -0.0124(5) 0.029(3) Uiso d . 1 4 . .
C C40 0.4469(4) -0.583(5) -0.0247(14) 0.059(6) Uiso d . 0.468(5) 4 . .
C C40' 0.4707(5) -0.675(4) -0.0228(12) 0.059(6) Uiso d . 0.532(5) 4 . .
C C41 0.4441(4) -0.533(6) -0.0790(12) 0.061(6) Uiso d . 0.468(5) 4 . .
C C41' 0.4645(6) -0.635(4) -0.0745(11) 0.061(6) Uiso d . 0.532(5) 4 . .
C C42 0.4371(3) -0.730(2) -0.1135(7) 0.065(4) Uiso d . 1 4 . .
C C43 0.4322(4) -0.986(5) -0.1015(13) 0.051(5) Uiso d . 0.468(5) 4 . .
C C43' 0.4142(5) -0.876(4) -0.0990(12) 0.051(5) Uiso d . 0.532(5) 4 . .
C C44 0.4343(4) -1.057(6) -0.0504(12) 0.059(6) Uiso d . 0.468(5) 4 . .
C C44' 0.4169(5) -0.938(4) -0.0452(12) 0.059(6) Uiso d . 0.532(5) 4 . .
C C45 0.38801(18) -0.7443(17) 0.0486(4) 0.0037(7) Uiso d . 1 4 . .
C C46 0.33201(19) -0.5376(18) 0.0280(4) 0.018(2) Uiso d . 1 4 . .
C C47 0.3145(2) -0.600(2) -0.0208(5) 0.033(3) Uiso d . 1 4 . .
C C48 0.31997(19) -0.7207(18) 0.0658(4) 0.0037(7) Uiso d . 1 4 . .
C C49 0.3326(2) -0.853(2) 0.1535(6) 0.036(3) Uiso d . 1 4 . .
C C50 0.3179(2) -0.697(3) 0.1929(7) 0.050(3) Uiso d . 1 4 . .
C C51 0.3145(3) -0.867(3) 0.2433(8) 0.088(5) Uiso d . 1 4 . .
C C52 0.2855(4) -1.067(3) 0.2308(8) 0.160(7) Uiso d . 1 4 . .
C C53 0.3131(5) -0.705(4) 0.2888(8) 0.190(9) Uiso d . 1 4 . .
C C54 0.3681(2) -0.9732(19) 0.1791(5) 0.014(2) Uiso d . 1 4 . .
H H1c1 0.730129 -0.01687 0.647237 0.4398 Uiso d . 1 4 . .
H H2c1 0.68766 -0.105446 0.640828 0.4398 Uiso d . 1 4 . .
H H3c1 0.718053 -0.343366 0.639439 0.4398 Uiso d . 1 4 . .
H H1c2 0.68101 0.010901 0.559902 0.2101 Uiso d . 1 4 . .
H H2c2 0.71921 0.02525 0.56437 0.2101 Uiso d . 1 4 . .
H H1c3 0.721527 -0.464535 0.54779 0.0547 Uiso d . 1 4 . .
H H2c3 0.678775 -0.471835 0.540805 0.0547 Uiso d . 1 4 . .
H H1c4 0.667779 -0.174977 0.467856 0.0317 Uiso d . 1 4 . .
H H2c4 0.710575 -0.119336 0.477368 0.0317 Uiso d . 1 4 . .
H H1c5 0.681892 -0.671109 0.455357 0.0118 Uiso d . 1 4 . .
H H1c6 0.743617 -0.464335 0.432921 0.0113 Uiso d . 1 4 . .
H H2c6 0.743865 -0.599392 0.490356 0.0113 Uiso d . 1 4 . .
H H3c6 0.73101 -0.786849 0.436385 0.0113 Uiso d . 1 4 . .
H H1c7 0.67749 -0.624257 0.37013 0.0033 Uiso d . 1 4 . .
H H1c8 0.716839 -0.245442 0.37156 0.0041 Uiso d . 1 4 . .
H H2c8 0.690893 -0.046721 0.390742 0.0041 Uiso d . 1 4 . .
H H1c10 0.640892 -0.089434 0.220911 0.0049 Uiso d . 1 4 . .
H H1c11 0.642929 -0.655418 0.200869 0.0063 Uiso d . 1 4 . .
H H2c11 0.62486 -0.426362 0.1572 0.0063 Uiso d . 1 4 . .
H H1c13 0.704375 -0.707809 0.229805 0.0184 Uiso d . 1 4 . .
H H1c14 0.761418 -0.602393 0.222347 0.0244 Uiso d . 1 4 . .
H H1c15 0.769368 -0.241634 0.162044 0.0235 Uiso d . 1 4 . .
H H1c16 0.717608 0.003823 0.119137 0.0379 Uiso d . 1 4 . .
H H1c17 0.661588 -0.084829 0.130261 0.0155 Uiso d . 1 4 . .
H H1c19 0.543632 0.077649 0.261476 0.0108 Uiso d . 1 4 . .
H H1c20 0.525479 -0.350322 0.186319 0.0206 Uiso d . 1 4 . .
H H2c20 0.496672 -0.166121 0.208591 0.0206 Uiso d . 1 4 . .
H H3c20 0.521319 -0.017273 0.173975 0.0206 Uiso d . 1 4 . .
H H1c22 0.562507 -0.607124 0.364904 0.0161 Uiso d . 1 4 . .
H H1c23 0.597932 -0.195271 0.439107 0.0227 Uiso d . 1 4 . .
H H2c23 0.585506 -0.48456 0.454993 0.0227 Uiso d . 1 4 . .
H H1c24 0.536399 -0.075451 0.398799 0.0364 Uiso d . 1 4 . .
H H1c25 0.505487 -0.44339 0.372349 0.06 Uiso d . 1 4 . .
H H2c25 0.524527 -0.617118 0.42647 0.06 Uiso d . 1 4 . .
H H3c25 0.494137 -0.377968 0.427104 0.06 Uiso d . 1 4 . .
H H1c26 0.555851 -0.248189 0.506668 0.0863 Uiso d . 1 4 . .
H H2c26 0.564996 0.053893 0.484761 0.0863 Uiso d . 1 4 . .
H H3c26 0.522721 -0.031803 0.480588 0.0863 Uiso d . 1 4 . .
H H1c28 0.360261 -0.501932 0.410543 0.0853 Uiso d . 1 4 . .
H H2c28 0.392889 -0.726102 0.434266 0.0853 Uiso d . 1 4 . .
H H3c28 0.398628 -0.399261 0.451452 0.0853 Uiso d . 1 4 . .
H H1c29 0.423638 -0.351111 0.389107 0.0698 Uiso d . 1 4 . .
H H2c29 0.384648 -0.359233 0.350953 0.0698 Uiso d . 1 4 . .
H H1c30 0.432541 -0.803767 0.377521 0.0332 Uiso d . 1 4 . .
H H2c30 0.391312 -0.847141 0.346598 0.0332 Uiso d . 1 4 . .
H H1c31 0.440226 -0.505356 0.307747 0.0143 Uiso d . 1 4 . .
H H2c31 0.399046 -0.551279 0.276765 0.0143 Uiso d . 1 4 . .
H H1c32 0.41382 -1.051784 0.275588 0.0067 Uiso d . 1 4 . .
H H1c33 0.484224 -0.810789 0.30552 0.0329 Uiso d . 1 4 . .
H H2c33 0.467312 -1.0191 0.34216 0.0329 Uiso d . 1 4 . .
H H3c33 0.475339 -1.134232 0.287615 0.0329 Uiso d . 1 4 . .
H H1c34 0.434168 -1.022581 0.206124 0.0054 Uiso d . 1 4 . .
H H1c35 0.442526 -0.441183 0.227113 0.0133 Uiso d . 1 4 . .
H H2c35 0.47385 -0.647672 0.222356 0.0133 Uiso d . 1 4 . .
H H1c37 0.434027 -0.518272 0.05682 0.0097 Uiso d . 1 4 . .
H H1c38 0.434211 -1.101383 0.044084 0.0305 Uiso d . 1 4 . .
H H2c38 0.47157 -0.923496 0.061623 0.0305 Uiso d . 1 4 . .
H H1c40 0.452377 -0.431434 0.002602 0.0714 Uiso d . 0.468(5) 4 . .
H H1c40' 0.491966 -0.598687 0.005013 0.0714 Uiso d . 0.532(5) 4 . .
H H1c41 0.447663 -0.339874 -0.090777 0.0733 Uiso d . 0.468(5) 4 . .
H H1c41' 0.482911 -0.517953 -0.085587 0.0733 Uiso d . 0.532(5) 4 . .
H H1c42 0.435445 -0.683056 -0.151396 0.0775 Uiso d . 1 4 . .
H H1c43 0.426788 -1.131803 -0.129882 0.0615 Uiso d . 0.468(5) 4 . .
H H1c43' 0.392977 -0.952002 -0.126906 0.0615 Uiso d . 0.532(5) 4 . .
H H1c44 0.430549 -1.253395 -0.040631 0.071 Uiso d . 0.468(5) 4 . .
H H1c44' 0.397999 -1.056088 -0.035457 0.071 Uiso d . 0.532(5) 4 . .
H H1c46 0.325045 -0.337101 0.028004 0.0215 Uiso d . 1 4 . .
H H1c47 0.312572 -0.430703 -0.043679 0.0401 Uiso d . 1 4 . .
H H2c47 0.328097 -0.748581 -0.03427 0.0401 Uiso d . 1 4 . .
H H3c47 0.28945 -0.66795 -0.021943 0.0401 Uiso d . 1 4 . .
H H1c49 0.316285 -1.011557 0.137672 0.0436 Uiso d . 1 4 . .
H H1c50 0.293608 -0.614476 0.174459 0.0603 Uiso d . 1 4 . .
H H2c50 0.33303 -0.526633 0.204827 0.0603 Uiso d . 1 4 . .
H H1c51 0.338449 -0.966987 0.254183 0.1061 Uiso d . 1 4 . .
H H1c52 0.279216 -1.111876 0.192037 0.1917 Uiso d . 1 4 . .
H H2c52 0.293457 -1.23957 0.252019 0.1917 Uiso d . 1 4 . .
H H3c52 0.263498 -0.987793 0.239694 0.1917 Uiso d . 1 4 . .
H H1c53 0.291342 -0.579061 0.2791 0.2282 Uiso d . 1 4 . .
H H2c53 0.310947 -0.832473 0.318091 0.2282 Uiso d . 1 4 . .
H H3c53 0.335857 -0.591793 0.300928 0.2282 Uiso d . 1 4 . .
H H1n1 0.664554 -0.521306 0.29269 0.0112 Uiso d . 1 4 . .
H H1n2 0.593891 0.081297 0.236734 0.0077 Uiso d . 1 4 . .
H H1n3 0.585367 -0.086925 0.341875 0.0166 Uiso d . 1 4 . .
H H1n4 0.440643 -0.944115 0.132849 0.0181 Uiso d . 1 4 . .
H H1n5 0.380141 -0.356243 0.052138 0.0077 Uiso d . 1 4 . .
H H1n6 0.347286 -0.49891 0.126524 0.0265 Uiso d . 1 4 . .
N N1 0.65894(17) -0.3336(17) 0.2819(4) 0.0093(17) Uiso d . 1 4 . .
N N2 0.58336(17) -0.0953(18) 0.2401(4) 0.0064(11) Uiso d . 1 4 . .
N N3 0.57291(18) -0.2609(18) 0.3359(4) 0.0138(18) Uiso d . 1 4 . .
N N4 0.43647(18) -0.7580(18) 0.1201(4) 0.0151(18) Uiso d . 1 4 . .
N N5 0.36839(16) -0.5320(16) 0.0439(4) 0.0064(11) Uiso d . 1 4 . .
N N6 0.33473(19) -0.6701(19) 0.1163(5) 0.022(2) Uiso d . 1 4 . .
O O1 0.66891(17) 0.0942(17) 0.3029(4) 0.0139(17) Uiso d . 1 4 . .
O O2 0.58823(15) -0.5401(17) 0.2383(4) 0.0048(15) Uiso d . 1 4 . .
O O3 0.52579(16) -0.4763(16) 0.2876(4) 0.0079(15) Uiso d . 1 4 . .
O O4 0.62285(17) -0.8021(17) 0.3845(4) 0.0119(16) Uiso d . 1 4 . .
O O5 0.63964(16) -0.3806(17) 0.3860(4) 0.0084(16) Uiso d . 1 4 . .
O O6 0.43864(18) -0.3203(17) 0.1390(4) 0.0130(16) Uiso d . 1 4 . .
O O7 0.37405(19) -0.9673(18) 0.0434(4) 0.0221(19) Uiso d . 1 4 . .
O O8 0.2984(2) -0.8851(19) 0.0501(5) 0.026(2) Uiso d . 1 4 . .
O O9 0.37337(18) -1.1960(18) 0.1827(4) 0.0189(18) Uiso d . 1 4 . .
O O10 0.39091(16) -0.7797(17) 0.1974(4) 0.0101(16) Uiso d . 1 4 . .

loop_
_atom_type_symbol
_atom_type_scat_source
C International_Tables_Vol_C
H International_Tables_Vol_C
N International_Tables_Vol_C
O International_Tables_Vol_C

loop_
_geom_angle_atom_site_label_1
_geom_angle_atom_site_label_2
_geom_angle_atom_site_label_3
_geom_angle_site_symmetry_1
_geom_angle_site_symmetry_2
_geom_angle_site_symmetry_3
_geom_angle
_geom_angle_publ_flag
C2 C1 H1c1 . . . 109.47 ?
C2 C1 H2c1 . . . 109.47 ?
C2 C1 H3c1 . . . 109.47 ?
H1c1 C1 H2c1 . . . 109.47 ?
H1c1 C1 H3c1 . . . 109.47 ?
H2c1 C1 H3c1 . . . 109.47 ?
C1 C2 C3 . . . 123.2(19) ?
C1 C2 H1c2 . . . 109.47 ?
C1 C2 H2c2 . . . 109.47 ?
C3 C2 H1c2 . . . 109.47 ?
C3 C2 H2c2 . . . 109.47 ?
H1c2 C2 H2c2 . . . 90.95 ?
C2 C3 C4 . . . 113.7(12) ?
C2 C3 H1c3 . . . 109.47 ?
C2 C3 H2c3 . . . 109.47 ?
C4 C3 H1c3 . . . 109.47 ?
C4 C3 H2c3 . . . 109.47 ?
H1c3 C3 H2c3 . . . 104.84 ?
C3 C4 C5 . . . 112.6(9) ?
C3 C4 H1c4 . . . 109.47 ?
C3 C4 H2c4 . . . 109.47 ?
C5 C4 H1c4 . . . 109.47 ?
C5 C4 H2c4 . . . 109.47 ?
H1c4 C4 H2c4 . . . 106.21 ?
C4 C5 C6 . . . 111.7(7) ?
C4 C5 C7 . . . 111.1(8) ?
C4 C5 H1c5 . . . 108.52 ?
C6 C5 C7 . . . 114.0(9) ?
C6 C5 H1c5 . . . 105.2 ?
C7 C5 H1c5 . . . 105.82 ?
C5 C6 H1c6 . . . 109.47 ?
C5 C6 H2c6 . . . 109.47 ?
C5 C6 H3c6 . . . 109.47 ?
H1c6 C6 H2c6 . . . 109.47 ?
H1c6 C6 H3c6 . . . 109.47 ?
H2c6 C6 H3c6 . . . 109.47 ?
C5 C7 C8 . . . 113.2(6) ?
C5 C7 H1c7 . . . 104.89 ?
C5 C7 O5 . . . 110.6(9) ?
C8 C7 H1c7 . . . 110.26 ?
C8 C7 O5 . . . 105.3(7) ?
H1c7 C7 O5 . . . 112.85 ?
C7 C8 C9 . . . 116.3(6) ?
C7 C8 H1c8 . . . 109.47 ?
C7 C8 H2c8 . . . 109.47 ?
C9 C8 H1c8 . . . 109.47 ?
C9 C8 H2c8 . . . 109.47 ?
H1c8 C8 H2c8 . . . 101.66 ?
C8 C9 N1 . . . 118.4(8) ?
C8 C9 O1 . . . 116.5(9) ?
N1 C9 O1 . . . 124.8(10) ?
C11 C10 C18 . . . 113.0(7) ?
C11 C10 H1c10 . . . 103.1 ?
C11 C10 N1 . . . 113.6(7) ?
C18 C10 H1c10 . . . 110.82 ?
C18 C10 N1 . . . 106.3(9) ?
H1c10 C10 N1 . . . 110.17 ?
C10 C11 C12 . . . 112.4(7) ?
C10 C11 H1c11 . . . 109.47 ?
C10 C11 H2c11 . . . 109.47 ?
C12 C11 H1c11 . . . 109.47 ?
C12 C11 H2c11 . . . 109.47 ?
H1c11 C11 H2c11 . . . 106.32 ?
C11 C12 C13 . . . 120.2(9) ?
C11 C12 C17 . . . 120.2(7) ?
C13 C12 C17 . . . 119.5(8) ?
C12 C13 C14 . . . 121.0(10) ?
C12 C13 H1c13 . . . 119.5 ?
C14 C13 H1c13 . . . 119.5 ?
C13 C14 C15 . . . 121.1(8) ?
C13 C14 H1c14 . . . 119.46 ?
C15 C14 H1c14 . . . 119.46 ?
C14 C15 C16 . . . 114.5(9) ?
C14 C15 H1c15 . . . 122.76 ?
C16 C15 H1c15 . . . 122.76 ?
C15 C16 C17 . . . 125.1(11) ?
C15 C16 H1c16 . . . 117.47 ?
C17 C16 H1c16 . . . 117.46 ?
C12 C17 C16 . . . 118.7(8) ?
C12 C17 H1c17 . . . 120.63 ?
C16 C17 H1c17 . . . 120.63 ?
C10 C18 N2 . . . 117.4(5) ?
C10 C18 O2 . . . 119.4(6) ?
N2 C18 O2 . . . 123.1(8) ?
C20 C19 C21 . . . 112.6(7) ?
C20 C19 H1c19 . . . 106.14 ?
C20 C19 N2 . . . 111.9(9) ?
C21 C19 H1c19 . . . 106.93 ?
C21 C19 N2 . . . 111.2(7) ?
H1c19 C19 N2 . . . 107.72 ?
C19 C20 H1c20 . . . 109.47 ?
C19 C20 H2c20 . . . 109.47 ?
C19 C20 H3c20 . . . 109.47 ?
H1c20 C20 H2c20 . . . 109.47 ?
H1c20 C20 H3c20 . . . 109.47 ?
H2c20 C20 H3c20 . . . 109.47 ?
C19 C21 N3 . . . 116.5(8) ?
C19 C21 O3 . . . 124.4(8) ?
N3 C21 O3 . . . 118.5(10) ?
C23 C22 C27 . . . 109.4(8) ?
C23 C22 H1c22 . . . 108.68 ?
C23 C22 N3 . . . 111.7(8) ?
C27 C22 H1c22 . . . 108.9 ?
C27 C22 N3 . . . 111.5(9) ?
H1c22 C22 N3 . . . 106.51 ?
C22 C23 C24 . . . 115.6(8) ?
C22 C23 H1c23 . . . 109.47 ?
C22 C23 H2c23 . . . 109.47 ?
C24 C23 H1c23 . . . 109.47 ?
C24 C23 H2c23 . . . 109.47 ?
H1c23 C23 H2c23 . . . 102.62 ?
C23 C24 C25 . . . 111.5(9) ?
C23 C24 C26 . . . 107.6(9) ?
C23 C24 H1c24 . . . 110.56 ?
C25 C24 C26 . . . 112.8(11) ?
C25 C24 H1c24 . . . 105.17 ?
C26 C24 H1c24 . . . 109.25 ?
C24 C25 H1c25 . . . 109.47 ?
C24 C25 H2c25 . . . 109.47 ?
C24 C25 H3c25 . . . 109.47 ?
H1c25 C25 H2c25 . . . 109.47 ?
H1c25 C25 H3c25 . . . 109.47 ?
H2c25 C25 H3c25 . . . 109.47 ?
C24 C26 H1c26 . . . 109.47 ?
C24 C26 H2c26 . . . 109.47 ?
C24 C26 H3c26 . . . 109.47 ?
H1c26 C26 H2c26 . . . 109.47 ?
H1c26 C26 H3c26 . . . 109.47 ?
H2c26 C26 H3c26 . . . 109.47 ?
C22 C27 O4 . . . 124.5(8) ?
C22 C27 O5 . . . 110.5(8) ?
O4 C27 O5 . . . 125.1(7) ?
C29 C28 H1c28 . . . 109.47 ?
C29 C28 H2c28 . . . 109.47 ?
C29 C28 H3c28 . . . 109.47 ?
H1c28 C28 H2c28 . . . 109.47 ?
H1c28 C28 H3c28 . . . 109.47 ?
H2c28 C28 H3c28 . . . 109.47 ?
C28 C29 C30 . . . 116.6(12) ?
C28 C29 H1c29 . . . 109.47 ?
C28 C29 H2c29 . . . 109.47 ?
C30 C29 H1c29 . . . 109.47 ?
C30 C29 H2c29 . . . 109.47 ?
H1c29 C29 H2c29 . . . 101.23 ?
C29 C30 C31 . . . 114.9(10) ?
C29 C30 H1c30 . . . 109.47 ?
C29 C30 H2c30 . . . 109.47 ?
C31 C30 H1c30 . . . 109.47 ?
C31 C30 H2c30 . . . 109.47 ?
H1c30 C30 H2c30 . . . 103.42 ?
C30 C31 C32 . . . 114.9(8) ?
C30 C31 H1c31 . . . 109.47 ?
C30 C31 H2c31 . . . 109.47 ?
C32 C31 H1c31 . . . 109.47 ?
C32 C31 H2c31 . . . 109.47 ?
H1c31 C31 H2c31 . . . 103.46 ?
C31 C32 C33 . . . 107.2(7) ?
C31 C32 C34 . . . 112.4(8) ?
C31 C32 H1c32 . . . 111.14 ?
C33 C32 C34 . . . 114.9(8) ?
C33 C32 H1c32 . . . 108.41 ?
C34 C32 H1c32 . . . 102.78 ?
C32 C33 H1c33 . . . 109.47 ?
C32 C33 H2c33 . . . 109.47 ?
C32 C33 H3c33 . . . 109.47 ?
H1c33 C33 H2c33 . . . 109.47 ?
H1c33 C33 H3c33 . . . 109.47 ?
H2c33 C33 H3c33 . . . 109.47 ?
C32 C34 C35 . . . 114.1(8) ?
C32 C34 H1c34 . . . 105.64 ?
C32 C34 O10 . . . 108.4(8) ?
C35 C34 H1c34 . . . 109.24 ?
C35 C34 O10 . . . 104.8(7) ?
H1c34 C34 O10 . . . 114.89 ?
C34 C35 C36 . . . 114.1(8) ?
C34 C35 H1c35 . . . 109.47 ?
C34 C35 H2c35 . . . 109.47 ?
C36 C35 H1c35 . . . 109.47 ?
C36 C35 H2c35 . . . 109.47 ?
H1c35 C35 H2c35 . . . 104.42 ?
C35 C36 N4 . . . 119.1(9) ?
C35 C36 O6 . . . 121.7(10) ?
N4 C36 O6 . . . 119.1(11) ?
C38 C37 C45 . . . 110.3(8) ?
C38 C37 H1c37 . . . 108.82 ?
C38 C37 N4 . . . 107.8(8) ?
C45 C37 H1c37 . . . 110.89 ?
C45 C37 N4 . . . 105.6(9) ?
H1c37 C37 N4 . . . 113.3 ?
C37 C38 C39 . . . 111.3(8) ?
C37 C38 H1c38 . . . 109.47 ?
C37 C38 H2c38 . . . 109.47 ?
C39 C38 H1c38 . . . 109.47 ?
C39 C38 H2c38 . . . 109.47 ?
H1c38 C38 H2c38 . . . 107.58 ?
C38 C39 C40 . . . 117.9(18) ?
C38 C39 C40' . . . 116.3(13) ?
C38 C39 C44 . . . 120.2(15) ?
C38 C39 C44' . . . 119.0(17) ?
C40 C39 C40' . . . 41.2(11) ?
C40 C39 C44 . . . 122(2) ?
C40 C39 C44' . . . 108.3(17) ?
C40' C39 C44 . . . 107.2(17) ?
C40' C39 C44' . . . 125(2) ?
C44 C39 C44' . . . 40.7(13) ?
C39 C40 C40' . . . 76(2) ?
C39 C40 C41 . . . 115(2) ?
C39 C40 H1c40 . . . 122.48 ?
C40' C40 C41 . . . 87(3) ?
C40' C40 H1c40 . . . 106.4 ?
C41 C40 H1c40 . . . 122.48 ?
C39 C40' C40 . . . 63.2(19) ?
C39 C40' C41' . . . 109.9(17) ?
C39 C40' H1c40' . . . 125.04 ?
C40 C40' C41' . . . 89(3) ?
C40 C40' H1c40' . . . 114.38 ?
C41' C40' H1c40' . . . 125.04 ?
C40 C41 C41' . . . 87(3) ?
C40 C41 C42 . . . 122(2) ?
C40 C41 H1c41 . . . 119.12 ?
C41' C41 C42 . . . 72(2) ?
C41' C41 H1c41 . . . 111.38 ?
C42 C41 H1c41 . . . 119.12 ?
C40' C41' C41 . . . 97(3) ?
C40' C41' C42 . . . 128(2) ?
C40' C41' H1c41' . . . 115.78 ?
C41 C41' C42 . . . 67(2) ?
C41 C41' H1c41' . . . 107.51 ?
C42 C41' H1c41' . . . 115.78 ?
C41 C42 C41' . . . 40.2(12) ?
C41 C42 C43 . . . 123(2) ?
C41 C42 C43' . . . 103(2) ?
C41 C42 H1c42 . . . 118.49 ?
C41' C42 C43 . . . 106.0(17) ?
C41' C42 C43' . . . 115(2) ?
C41' C42 H1c42 . . . 120.8 ?
C43 C42 C43' . . . 40.3(13) ?
C43 C42 H1c42 . . . 118.49 ?
C43' C42 H1c42 . . . 124.14 ?
C42 C43 C43' . . . 67(2) ?
C42 C43 C44 . . . 120(3) ?
C42 C43 H1c43 . . . 119.97 ?
C43' C43 C44 . . . 85(3) ?
C43' C43 H1c43 . . . 118.09 ?
C44 C43 H1c43 . . . 119.97 ?
C42 C43' C43 . . . 73(2) ?
C42 C43' C44 . . . 109.5(15) ?
C42 C43' C44' . . . 123.5(19) ?
C42 C43' H1c43' . . . 118.25 ?
C43 C43' C44 . . . 60(3) ?
C43 C43' C44' . . . 96(3) ?
C43 C43' H1c43' . . . 102.28 ?
C44 C43' C44' . . . 35.3(15) ?
C44 C43' H1c43' . . . 120.68 ?
C44' C43' H1c43' . . . 118.26 ?
C39 C44 C43 . . . 118(2) ?
C39 C44 C43' . . . 98.2(18) ?
C39 C44 C44' . . . 57(2) ?
C39 C44 H1c44 . . . 120.91 ?
C43 C44 C43' . . . 34.3(15) ?
C43 C44 C44' . . . 98(3) ?
C43 C44 H1c44 . . . 120.9 ?
C43' C44 C44' . . . 64(3) ?
C43' C44 H1c44 . . . 131.71 ?
C44' C44 H1c44 . . . 113.15 ?
C39 C44' C43' . . . 118(2) ?
C39 C44' C44 . . . 82(2) ?
C39 C44' H1c44' . . . 120.79 ?
C43' C44' C44 . . . 81(3) ?
C43' C44' H1c44' . . . 120.79 ?
C44 C44' H1c44' . . . 106.59 ?
C37 C45 N5 . . . 117.8(7) ?
C37 C45 O7 . . . 122.4(8) ?
N5 C45 O7 . . . 119.3(7) ?
C47 C46 C48 . . . 110.3(8) ?
C47 C46 H1c46 . . . 99.06 ?
C47 C46 N5 . . . 121.4(10) ?
C48 C46 H1c46 . . . 116.2 ?
C48 C46 N5 . . . 106.6(8) ?
H1c46 C46 N5 . . . 103.45 ?
C46 C47 H1c47 . . . 109.47 ?
C46 C47 H2c47 . . . 109.47 ?
C46 C47 H3c47 . . . 109.47 ?
H1c47 C47 H2c47 . . . 109.47 ?
H1c47 C47 H3c47 . . . 109.47 ?
H2c47 C47 H3c47 . . . 109.47 ?
C46 C48 N6 . . . 115.8(8) ?
C46 C48 O8 . . . 119.7(11) ?
N6 C48 O8 . . . 124.4(12) ?
C50 C49 C54 . . . 110.9(10) ?
C50 C49 H1c49 . . . 111.31 ?
C50 C49 N6 . . . 106.3(10) ?
C54 C49 H1c49 . . . 106.21 ?
C54 C49 N6 . . . 111.4(9) ?
H1c49 C49 N6 . . . 110.77 ?
C49 C50 C51 . . . 116.2(10) ?
C49 C50 H1c50 . . . 109.47 ?
C49 C50 H2c50 . . . 109.47 ?
C51 C50 H1c50 . . . 109.47 ?
C51 C50 H2c50 . . . 109.47 ?
H1c50 C50 H2c50 . . . 101.75 ?
C50 C51 C52 . . . 112.9(14) ?
C50 C51 C53 . . . 116.1(13) ?
C50 C51 H1c51 . . . 102.35 ?
C52 C51 C53 . . . 110.5(17) ?
C52 C51 H1c51 . . . 109 ?
C53 C51 H1c51 . . . 105.14 ?
C51 C52 H1c52 . . . 109.47 ?
C51 C52 H2c52 . . . 109.47 ?
C51 C52 H3c52 . . . 109.47 ?
H1c52 C52 H2c52 . . . 109.47 ?
H1c52 C52 H3c52 . . . 109.47 ?
H2c52 C52 H3c52 . . . 109.47 ?
C51 C53 H1c53 . . . 109.47 ?
C51 C53 H2c53 . . . 109.47 ?
C51 C53 H3c53 . . . 109.47 ?
H1c53 C53 H2c53 . . . 109.47 ?
H1c53 C53 H3c53 . . . 109.47 ?
H2c53 C53 H3c53 . . . 109.47 ?
C49 C54 O9 . . . 123.8(8) ?
C49 C54 O10 . . . 109.4(8) ?
O9 C54 O10 . . . 126.7(8) ?
C40' H1c40' H1c40' . . 2_655 109.27 ?
C9 N1 C10 . . . 121.8(8) ?
C9 N1 H1n1 . . . 119.11 ?
C10 N1 H1n1 . . . 119.11 ?
C18 N2 C19 . . . 120.5(8) ?
C18 N2 H1n2 . . . 119.77 ?
C19 N2 H1n2 . . . 119.77 ?
C21 N3 C22 . . . 123.2(8) ?
C21 N3 H1n3 . . . 118.38 ?
C22 N3 H1n3 . . . 118.38 ?
C36 N4 C37 . . . 120.8(9) ?
C36 N4 H1n4 . . . 119.58 ?
C37 N4 H1n4 . . . 119.58 ?
C45 N5 C46 . . . 123.7(8) ?
C45 N5 H1n5 . . . 118.15 ?
C46 N5 H1n5 . . . 118.15 ?
C48 N6 C49 . . . 121.4(9) ?
C48 N6 H1n6 . . . 119.31 ?
C49 N6 H1n6 . . . 119.31 ?
C7 O5 C27 . . . 119.0(8) ?
C34 O10 C54 . . . 118.7(8) ?

loop_
_geom_bond_atom_site_label_1
_geom_bond_atom_site_label_2
_geom_bond_site_symmetry_1
_geom_bond_site_symmetry_2
_geom_bond_distance
_geom_bond_publ_flag
C1 C2 . . 1.52(3) ?
C1 H1c1 . . 1.06 ?
C1 H2c1 . . 1.06 ?
C1 H3c1 . . 1.06 ?
C2 C3 . . 1.52(3) ?
C2 H1c2 . . 1.06 ?
C2 H2c2 . . 1.06 ?
C3 C4 . . 1.57(2) ?
C3 H1c3 . . 1.06 ?
C3 H2c3 . . 1.06 ?
C4 C5 . . 1.611(16) ?
C4 H1c4 . . 1.06 ?
C4 H2c4 . . 1.06 ?
C5 C6 . . 1.488(10) ?
C5 C7 . . 1.532(14) ?
C5 H1c5 . . 1.06 ?
C6 H1c6 . . 1.06 ?
C6 H2c6 . . 1.06 ?
C6 H3c6 . . 1.06 ?
C7 C8 . . 1.551(13) ?
C7 H1c7 . . 1.06 ?
C7 O5 . . 1.451(10) ?
C8 C9 . . 1.532(14) ?
C8 H1c8 . . 1.06 ?
C8 H2c8 . . 1.06 ?
C9 N1 . . 1.314(13) ?
C9 O1 . . 1.241(13) ?
C10 C11 . . 1.538(14) ?
C10 C18 . . 1.497(11) ?
C10 H1c10 . . 1.06 ?
C10 N1 . . 1.443(13) ?
C11 C12 . . 1.518(12) ?
C11 H1c11 . . 1.06 ?
C11 H2c11 . . 1.06 ?
C12 C13 . . 1.379(11) ?
C12 C17 . . 1.413(16) ?
C13 C14 . . 1.378(13) ?
C13 H1c13 . . 1.06 ?
C14 C15 . . 1.467(16) ?
C14 H1c14 . . 1.06 ?
C15 C16 . . 1.382(13) ?
C15 H1c15 . . 1.06 ?
C16 C17 . . 1.372(14) ?
C16 H1c16 . . 1.06 ?
C17 H1c17 . . 1.06 ?
C18 N2 . . 1.319(10) ?
C18 O2 . . 1.272(9) ?
C19 C20 . . 1.527(12) ?
C19 C21 . . 1.510(15) ?
C19 H1c19 . . 1.06 ?
C19 N2 . . 1.462(12) ?
C20 H1c20 . . 1.06 ?
C20 H2c20 . . 1.06 ?
C20 H3c20 . . 1.06 ?
C21 N3 . . 1.383(13) ?
C21 O3 . . 1.275(11) ?
C22 C23 . . 1.558(18) ?
C22 C27 . . 1.507(11) ?
C22 H1c22 . . 1.06 ?
C22 N3 . . 1.455(15) ?
C23 C24 . . 1.521(13) ?
C23 H1c23 . . 1.06 ?
C23 H2c23 . . 1.06 ?
C24 C25 . . 1.547(14) ?
C24 C26 . . 1.54(2) ?
C24 H1c24 . . 1.06 ?
C25 H1c25 . . 1.06 ?
C25 H2c25 . . 1.06 ?
C25 H3c25 . . 1.06 ?
C26 H1c26 . . 1.06 ?
C26 H2c26 . . 1.06 ?
C26 H3c26 . . 1.06 ?
C27 O4 . . 1.207(12) ?
C27 O5 . . 1.327(11) ?
C28 C29 . . 1.52(2) ?
C28 H1c28 . . 1.06 ?
C28 H2c28 . . 1.06 ?
C28 H3c28 . . 1.06 ?
C29 C30 . . 1.455(18) ?
C29 H1c29 . . 1.06 ?
C29 H2c29 . . 1.06 ?
C30 C31 . . 1.58(2) ?
C30 H1c30 . . 1.06 ?
C30 H2c30 . . 1.06 ?
C31 C32 . . 1.558(15) ?
C31 H1c31 . . 1.06 ?
C31 H2c31 . . 1.06 ?
C32 C33 . . 1.535(10) ?
C32 C34 . . 1.513(16) ?
C32 H1c32 . . 1.06 ?
C33 H1c33 . . 1.06 ?
C33 H2c33 . . 1.06 ?
C33 H3c33 . . 1.06 ?
C34 C35 . . 1.570(13) ?
C34 H1c34 . . 1.06 ?
C34 O10 . . 1.418(9) ?
C35 C36 . . 1.448(17) ?
C35 H1c35 . . 1.06 ?
C35 H2c35 . . 1.06 ?
C36 N4 . . 1.406(14) ?
C36 O6 . . 1.247(13) ?
C37 C38 . . 1.540(16) ?
C37 C45 . . 1.521(10) ?
C37 H1c37 . . 1.06 ?
C37 N4 . . 1.462(15) ?
C38 C39 . . 1.50(2) ?
C38 H1c38 . . 1.06 ?
C38 H2c38 . . 1.06 ?
C39 C40 . . 1.43(3) ?
C39 C40' . . 1.55(3) ?
C39 C44 . . 1.47(3) ?
C39 C44' . . 1.24(2) ?
C40 C40' . . 1.06(3) ?
C40 C41 . . 1.50(5) ?
C40 H1c40 . . 1.06 ?
C40' C41' . . 1.40(4) ?
C40' H1c40' . . 1.06 ?
C41 C41' . . 0.95(3) ?
C41 C42 . . 1.36(3) ?
C41 H1c41 . . 1.06 ?
C41' C42 . . 1.40(3) ?
C41' H1c41' . . 1.06 ?
C42 C43 . . 1.38(3) ?
C42 C43' . . 1.33(3) ?
C42 H1c42 . . 1.06 ?
C43 C43' . . 0.93(3) ?
C43 C44 . . 1.44(5) ?
C43 H1c43 . . 1.06 ?
C43' C44 . . 1.65(4) ?
C43' C44' . . 1.50(5) ?
C43' H1c43' . . 1.06 ?
C44 C44' . . 0.96(3) ?
C44 H1c44 . . 1.06 ?
C44' H1c44' . . 1.06 ?
C45 N5 . . 1.326(11) ?
C45 O7 . . 1.259(12) ?
C46 C47 . . 1.381(15) ?
C46 C48 . . 1.575(16) ?
C46 H1c46 . . 1.06 ?
C46 N5 . . 1.411(10) ?
C47 H1c47 . . 1.06 ?
C47 H2c47 . . 1.06 ?
C47 H3c47 . . 1.06 ?
C48 N6 . . 1.387(16) ?
C48 O8 . . 1.199(12) ?
C49 C50 . . 1.59(2) ?
C49 C54 . . 1.543(12) ?
C49 H1c49 . . 1.06 ?
C49 N6 . . 1.410(18) ?
C50 C51 . . 1.68(3) ?
C50 H1c50 . . 1.06 ?
C50 H2c50 . . 1.06 ?
C51 C52 . . 1.52(2) ?
C51 C53 . . 1.52(3) ?
C51 H1c51 . . 1.06 ?
C52 H1c52 . . 1.06 ?
C52 H2c52 . . 1.06 ?
C52 H3c52 . . 1.06 ?
C53 H1c53 . . 1.06 ?
C53 H2c53 . . 1.06 ?
C53 H3c53 . . 1.06 ?
C54 O9 . . 1.154(13) ?
C54 O10 . . 1.349(12) ?
H1c40' H1c40' . 2_655 0.7703 ?
H1n1 N1 . . 1.01 ?
H1n2 N2 . . 1.01 ?
H1n3 N3 . . 1.01 ?
H1n4 N4 . . 1.01 ?
H1n5 N5 . . 1.01 ?
H1n6 N6 . . 1.01 ?

loop_
_geom_hbond_atom_site_label_D
_geom_hbond_atom_site_label_H
_geom_hbond_atom_site_label_A
_geom_hbond_site_symmetry_D
_geom_hbond_site_symmetry_H
_geom_hbond_site_symmetry_A
_geom_hbond_distance_DH
_geom_hbond_distance_HA
_geom_hbond_distance_DA
_geom_hbond_angle_DHA
_geom_hbond_publ_flag
C7 H1c7 O1 . . 1_545 1.06 2.30 3.307(14) 157.79 ?
C34 H1c34 O6 . . 1_545 1.06 2.44 3.422(14) 152.90 ?
C53 H2c53 C1 . . 2_646 1.06 2.47 3.50(4) 164.01 ?
C40' H1c40' C40 . . 2_655 1.06 2.37 3.25(2) 139.76 ?
C40' H1c40' C40' . . 2_655 1.06 1.50 2.36(3) 133.11 ?
C40' H1c40' C41' . . 2_655 1.06 2.23 3.21(3) 152.59 ?
C41 H1c41 C43 . . 1_565 1.06 1.91 2.87(4) 149.55 ?
C41 H1c41 C44 . . 1_565 1.06 1.99 2.62(4) 115.00 ?
C42 H1c42 O2 . . 2_655 1.06 2.45 3.46(2) 160.70 ?
C44 H1c44 C40 . . 1_545 1.06 1.82 2.79(4) 150.40 ?
C44 H1c44 C41 . . 1_545 1.06 1.94 2.62(4) 118.30 ?
N6 H1n6 O9 . . 1_565 1.01 2.24 3.178(13) 153.52 ?
N5 H1n5 O7 . . 1_565 1.01 2.00 2.888(12) 144.65 ?
N4 H1n4 O6 . . 1_545 1.01 1.93 2.910(13) 163.26 ?
N2 H1n2 O2 . . 1_565 1.01 1.95 2.838(12) 145.88 ?
N3 H1n3 O4 . . 1_565 1.01 2.19 3.139(11) 155.17 ?
N1 H1n1 O1 . . 1_545 1.01 1.98 2.980(12) 169.65 ?

loop_
_restr_distance_atom_site_label_1
_restr_distance_site_symmetry_1
_restr_distance_atom_site_label_2
_restr_distance_site_symmetry_2
_restr_distance_target
_restr_distance_target_weight_param
C51 . C53 . 1.52 0.001
C51 . C52 . 1.52 0.001
C1 . C2 . 1.52 0.001
C3 . C2 . 1.52 0.001
C28 . C29 . 1.52 0.001
C13 . H1c13 . 1.06 0.001
